data_7123511
loop_
_publ_author_name
'Barisic, Damir'
'Lebon, Jakob'
'Maichle-moessmer, Caecilia'
'Anwander, Reiner'

_publ_section_title
;
 Pentadienyl migration and abstraction in yttrium aluminabenzene complexes
 including a single-component catalyst for isoprene polymerization
;
_journal_name_full 'Chemical Communications'
_journal_paper_doi 10.1039/C9CC02857A
_journal_year 2019
_chemical_formula_sum 'C31 H61 Al N Si2 Y'
_chemical_formula_weight 619.87
_chemical_name_systematic
;
 ?
;
_chemical_properties_physical Air-sensitive,Moisture-sensitive
_space_group_crystal_system monoclinic
_space_group_IT_number 14
_space_group_name_Hall '-P 2yn'
_space_group_name_H-M_alt 'P 1 21/n 1'
_symmetry_space_group_name_Hall '-P 2yn'
_symmetry_space_group_name_H-M 'P 1 21/n 1'
_atom_sites_solution_hydrogens mixed
_audit_creation_method SHELXL-2013
_audit_update_record
;
2019-04-11 deposited with the CCDC.    2019-05-22 downloaded from the CCDC.
;
_cell_angle_alpha 90
_cell_angle_beta 117.8930(10)
_cell_angle_gamma 90
_cell_formula_units_Z 8
_cell_length_a 20.8047(5)
_cell_length_b 18.2082(4)
_cell_length_c 21.5805(5)
_cell_measurement_reflns_used 9986
_cell_measurement_temperature 100(2)
_cell_measurement_theta_max 31.28
_cell_measurement_theta_min 2.273
_cell_volume 7225.3(3)
_computing_cell_refinement 'APEX2 v2014.11-0 (Bruker AXS)'
_computing_data_collection 'Apex 2'
_computing_data_reduction 'SAINT V8.34A (Bruker AXS Inc., 2013)'
_computing_structure_refinement 'SHELXL-2013 (Sheldrick, 2013)'
_computing_structure_solution 'XT, VERSION 2014/5,SHELXS-13 (Sheldrick 2008)'
_diffrn_ambient_temperature 100(2)
_diffrn_measured_fraction_theta_full 0.999
_diffrn_measured_fraction_theta_max 0.998
_diffrn_measurement_device_type 'Smart APEX II '
_diffrn_measurement_method omega/phi-scans
_diffrn_radiation_monochromator triumph
_diffrn_radiation_source 'fine-focus sealed tube'
_diffrn_radiation_type MoK\a
_diffrn_radiation_wavelength 0.71073
_diffrn_reflns_av_R_equivalents 0.0570
_diffrn_reflns_av_unetI/netI 0.0407
_diffrn_reflns_Laue_measured_fraction_full 0.999
_diffrn_reflns_Laue_measured_fraction_max 0.998
_diffrn_reflns_limit_h_max 28
_diffrn_reflns_limit_h_min -28
_diffrn_reflns_limit_k_max 24
_diffrn_reflns_limit_k_min -24
_diffrn_reflns_limit_l_max 29
_diffrn_reflns_limit_l_min -29
_diffrn_reflns_number 137168
_diffrn_reflns_point_group_measured_fraction_full 0.999
_diffrn_reflns_point_group_measured_fraction_max 0.998
_diffrn_reflns_theta_full 25.242
_diffrn_reflns_theta_max 29.130
_diffrn_reflns_theta_min 1.546
_exptl_absorpt_coefficient_mu 1.723
_exptl_absorpt_correction_T_max 0.7060
_exptl_absorpt_correction_T_min 0.2990
_exptl_absorpt_correction_type numerical
_exptl_absorpt_process_details sadabs
_exptl_crystal_colour yellow
_exptl_crystal_density_diffrn 1.140
_exptl_crystal_description plate
_exptl_crystal_F_000 2672
_exptl_crystal_size_max 0.315
_exptl_crystal_size_mid 0.156
_exptl_crystal_size_min 0.074
_refine_diff_density_max 0.484
_refine_diff_density_min -0.419
_refine_diff_density_rms 0.064
_refine_ls_extinction_method none
_refine_ls_goodness_of_fit_ref 0.929
_refine_ls_hydrogen_treatment mixed
_refine_ls_matrix_type full
_refine_ls_number_parameters 744
_refine_ls_number_reflns 19398
_refine_ls_number_restraints 9
_refine_ls_restrained_S_all 0.929
_refine_ls_R_factor_all 0.0559
_refine_ls_R_factor_gt 0.0319
_refine_ls_shift/su_max 0.003
_refine_ls_shift/su_mean 0.000
_refine_ls_structure_factor_coef Fsqd
_refine_ls_weighting_details 'w=1/[\s^2^(Fo^2^)+(0.0359P)^2^+4.2405P] where P=(Fo^2^+2Fc^2^)/3'
_refine_ls_weighting_scheme calc
_refine_ls_wR_factor_gt 0.0661
_refine_ls_wR_factor_ref 0.0747
_reflns_Friedel_coverage 0.000
_reflns_number_gt 14731
_reflns_number_total 19398
_reflns_threshold_expression 'I > 2\s(I)'
_cod_data_source_file c9cc02857a2.cif
_cod_data_source_block 2_db156b_0m_a
_cod_database_code 7123511
_shelx_space_group_comment
;
The symmetry employed for this shelxl refinement is uniquely defined
by the following loop, which should always be used as a source of
symmetry information in preference to the above space-group names.
They are only intended as comments.
;
_shelx_estimated_absorpt_t_min 0.613
_shelx_estimated_absorpt_t_max 0.883
_shelxl_version_number 2013-3

loop_
_space_group_symop_operation_xyz
'x, y, z'
'-x+1/2, y+1/2, -z+1/2'
'-x, -y, -z'
'x-1/2, -y-1/2, z-1/2'

loop_
_atom_site_label
_atom_site_type_symbol
_atom_site_fract_x
_atom_site_fract_y
_atom_site_fract_z
_atom_site_U_iso_or_equiv
_atom_site_adp_type
_atom_site_occupancy
_atom_site_site_symmetry_order
_atom_site_calc_flag
_atom_site_refinement_flags_posn
_atom_site_refinement_flags_adp
_atom_site_refinement_flags_occupancy
_atom_site_disorder_assembly
_atom_site_disorder_group
C1 C 0.70168(9) 0.26402(9) 0.41539(9) 0.0149(3) Uani 1 1 d . . . . .
H1 H 0.6517 0.2516 0.4078 0.018 Uiso 1 1 calc R U . . .
H1A H 0.7373(10) 0.0390(11) 0.2598(10) 0.022(5) Uiso 1 1 d . . . . .
C2 C 0.71752(9) 0.33743(9) 0.41347(8) 0.0134(3) Uani 1 1 d . . . . .
H2 H 0.6094(10) 0.2123(11) 0.2780(10) 0.016(5) Uiso 1 1 d . . . . .
C3 C 0.77779(9) 0.36174(9) 0.40352(9) 0.0136(3) Uani 1 1 d . . . . .
H3 H 0.7769 0.4139 0.3887 0.016 Uiso 1 1 calc R U . . .
H3A H 0.2756(10) 0.7907(11) 0.1060(10) 0.022(5) Uiso 1 1 d . . . . .
C4 C 0.84185(9) 0.31936(9) 0.41801(8) 0.0128(3) Uani 1 1 d . . . . .
H4 H 0.2666(11) 0.9535(11) 0.2442(10) 0.025(5) Uiso 1 1 d . . . . .
C5 C 0.84205(9) 0.24339(9) 0.41875(8) 0.0139(3) Uani 1 1 d . . . . .
H5 H 0.8820 0.2177 0.4141 0.017 Uiso 1 1 calc R U . . .
C6 C 0.66950(9) 0.39680(10) 0.42297(10) 0.0179(4) Uani 1 1 d . . . . .
C7 C 0.58813(10) 0.38160(12) 0.37560(12) 0.0310(5) Uani 1 1 d . . . . .
H7A H 0.5778 0.3824 0.3264 0.047 Uiso 1 1 calc R U . . .
H7B H 0.5592 0.4194 0.3834 0.047 Uiso 1 1 calc R U . . .
H7C H 0.5757 0.3333 0.3869 0.047 Uiso 1 1 calc R U . . .
C8 C 0.68611(12) 0.39267(12) 0.50009(11) 0.0291(5) Uani 1 1 d . . . . .
H8A H 0.6558 0.4283 0.5086 0.044 Uiso 1 1 calc R U . . .
H8B H 0.7375 0.4040 0.5303 0.044 Uiso 1 1 calc R U . . .
H8C H 0.6756 0.3431 0.5105 0.044 Uiso 1 1 calc R U . . .
C9 C 0.68503(11) 0.47507(10) 0.40821(11) 0.0237(4) Uani 1 1 d . . . . .
H9A H 0.6785 0.4781 0.3602 0.035 Uiso 1 1 calc R U . . .
H9B H 0.7352 0.4883 0.4414 0.035 Uiso 1 1 calc R U . . .
H9C H 0.6514 0.5091 0.4135 0.035 Uiso 1 1 calc R U . . .
C10 C 0.91049(9) 0.36639(10) 0.43443(9) 0.0153(3) Uani 1 1 d . . . . .
C11 C 0.97461(9) 0.31957(11) 0.44110(10) 0.0210(4) Uani 1 1 d . . . . .
H11A H 0.9613 0.2944 0.3966 0.032 Uiso 1 1 calc R U . . .
H11B H 0.9868 0.2831 0.4784 0.032 Uiso 1 1 calc R U . . .
H11C H 1.0168 0.3513 0.4526 0.032 Uiso 1 1 calc R U . . .
C12 C 0.89839(10) 0.42660(10) 0.38021(10) 0.0219(4) Uani 1 1 d . . . . .
H12A H 0.8902 0.4039 0.3359 0.033 Uiso 1 1 calc R U . . .
H12B H 0.9414 0.4583 0.3976 0.033 Uiso 1 1 calc R U . . .
H12C H 0.8558 0.4560 0.3724 0.033 Uiso 1 1 calc R U . . .
C13 C 0.93209(10) 0.40410(11) 0.50547(9) 0.0223(4) Uani 1 1 d . . . . .
H13A H 0.9783 0.4301 0.5207 0.033 Uiso 1 1 calc R U . . .
H13B H 0.9375 0.3670 0.5404 0.033 Uiso 1 1 calc R U . . .
H13C H 0.8942 0.4392 0.5004 0.033 Uiso 1 1 calc R U . . .
C14 C 0.79514(11) 0.11195(11) 0.50842(9) 0.0240(4) Uani 1 1 d . . . . .
H14A H 0.7507 0.0939 0.5083 0.036 Uiso 1 1 calc R U . . .
H14B H 0.8256 0.1367 0.5530 0.036 Uiso 1 1 calc R U . . .
H14C H 0.8220 0.0705 0.5027 0.036 Uiso 1 1 calc R U . . .
C15 C 0.80447(10) 0.29461(11) 0.24664(9) 0.0187(4) Uani 1 1 d . . . . .
H15A H 0.7972(11) 0.3395(12) 0.2624(10) 0.022 Uiso 1 1 d . U . . .
H15B H 0.8522(12) 0.2826(11) 0.2600(11) 0.022 Uiso 1 1 d . U . . .
C16 C 0.74803(9) 0.25840(10) 0.19317(9) 0.0151(3) Uani 1 1 d . . . . .
C17 C 0.67250(9) 0.27228(9) 0.17036(8) 0.0142(3) Uani 1 1 d . . . . .
H17 H 0.6398 0.2305 0.1442 0.017 Uiso 1 1 calc R U . . .
C18 C 0.63557(9) 0.33329(9) 0.18132(8) 0.0139(3) Uani 1 1 d . . . . .
C19 C 0.66667(10) 0.38778(10) 0.23067(9) 0.0167(4) Uani 1 1 d . . . . .
H19A H 0.6384(11) 0.4247(11) 0.2365(10) 0.020 Uiso 1 1 d . U . . .
H19B H 0.7155(11) 0.3975(11) 0.2513(10) 0.020 Uiso 1 1 d . U . . .
C20 C 0.55251(9) 0.33603(10) 0.13120(9) 0.0176(4) Uani 1 1 d . . . . .
C21 C 0.51376(9) 0.26261(10) 0.12477(10) 0.0202(4) Uani 1 1 d . . . . .
H21A H 0.4628 0.2668 0.0890 0.030 Uiso 1 1 calc R U . . .
H21B H 0.5162 0.2501 0.1700 0.030 Uiso 1 1 calc R U . . .
H21C H 0.5376 0.2241 0.1112 0.030 Uiso 1 1 calc R U . . .
C22 C 0.54444(10) 0.35799(11) 0.05903(10) 0.0255(4) Uani 1 1 d . . . . .
H22A H 0.5682 0.3212 0.0436 0.038 Uiso 1 1 calc R U . . .
H22B H 0.5672 0.4060 0.0626 0.038 Uiso 1 1 calc R U . . .
H22C H 0.4927 0.3608 0.0250 0.038 Uiso 1 1 calc R U . . .
C23 C 0.51307(10) 0.39303(11) 0.15280(11) 0.0280(5) Uani 1 1 d . . . . .
H23A H 0.5333 0.4418 0.1536 0.042 Uiso 1 1 calc R U . . .
H23B H 0.5193 0.3811 0.1996 0.042 Uiso 1 1 calc R U . . .
H23C H 0.4612 0.3928 0.1191 0.042 Uiso 1 1 calc R U . . .
C24 C 0.76616(10) 0.19678(10) 0.15433(9) 0.0186(4) Uani 1 1 d . . . . .
C25 C 0.83951(11) 0.16023(13) 0.20050(12) 0.0365(5) Uani 1 1 d . . . . .
H25A H 0.8469 0.1195 0.1748 0.055 Uiso 1 1 calc R U . . .
H25B H 0.8400 0.1415 0.2433 0.055 Uiso 1 1 calc R U . . .
H25C H 0.8786 0.1963 0.2130 0.055 Uiso 1 1 calc R U . . .
C26 C 0.70904(11) 0.13517(11) 0.12612(11) 0.0251(4) Uani 1 1 d . . . . .
H26A H 0.6631 0.1549 0.0895 0.038 Uiso 1 1 calc R U . . .
H26B H 0.7014 0.1155 0.1644 0.038 Uiso 1 1 calc R U . . .
H26C H 0.7262 0.0959 0.1065 0.038 Uiso 1 1 calc R U . . .
C27 C 0.76964(14) 0.23399(13) 0.09226(11) 0.0359(5) Uani 1 1 d . . . . .
H27A H 0.7817 0.1974 0.0661 0.054 Uiso 1 1 calc R U . . .
H27B H 0.8071 0.2723 0.1097 0.054 Uiso 1 1 calc R U . . .
H27C H 0.7224 0.2561 0.0614 0.054 Uiso 1 1 calc R U . . .
C28 C 0.85865(9) 0.06070(10) 0.37812(10) 0.0220(4) Uani 1 1 d . . . . .
H28A H 0.8806 0.0179 0.3678 0.033 Uiso 1 1 calc R U . . .
H28B H 0.8753 0.0633 0.4287 0.033 Uiso 1 1 calc R U . . .
H28C H 0.8731 0.1055 0.3627 0.033 Uiso 1 1 calc R U . . .
C29 C 0.72975(10) -0.02881(10) 0.36594(10) 0.0216(4) Uani 1 1 d . . . . .
H29A H 0.6777 -0.0381 0.3364 0.032 Uiso 1 1 calc R U . . .
H29B H 0.7391 -0.0186 0.4140 0.032 Uiso 1 1 calc R U . . .
H29C H 0.7576 -0.0721 0.3657 0.032 Uiso 1 1 calc R U . . .
C30 C 0.58304(10) 0.11199(11) 0.35767(10) 0.0232(4) Uani 1 1 d . . . . .
H30A H 0.5309 0.1231 0.3337 0.035 Uiso 1 1 calc R U . . .
H30B H 0.6069 0.1411 0.4008 0.035 Uiso 1 1 calc R U . . .
H30C H 0.5902 0.0596 0.3693 0.035 Uiso 1 1 calc R U . . .
C31 C 0.57618(10) 0.08101(10) 0.21684(9) 0.0207(4) Uani 1 1 d . . . . .
H31A H 0.5240 0.0919 0.1943 0.031 Uiso 1 1 calc R U . . .
H31B H 0.5838 0.0285 0.2278 0.031 Uiso 1 1 calc R U . . .
H31C H 0.5960 0.0941 0.1851 0.031 Uiso 1 1 calc R U . . .
C32 C 0.41996(9) 0.73723(10) 0.18561(9) 0.0156(3) Uani 1 1 d . . . . .
H32 H 0.4091 0.7531 0.1373 0.019 Uiso 1 1 calc R U . . .
C33 C 0.41607(9) 0.66286(9) 0.19651(9) 0.0140(3) Uani 1 1 d . . . . .
C34 C 0.41219(9) 0.63466(9) 0.25682(9) 0.0142(3) Uani 1 1 d . . . . .
H34 H 0.3973 0.5821 0.2547 0.017 Uiso 1 1 calc R U . . .
C35 C 0.43112(8) 0.67327(9) 0.32135(9) 0.0137(3) Uani 1 1 d . . . . .
C36 C 0.43252(9) 0.74916(9) 0.32547(9) 0.0147(3) Uani 1 1 d . . . . .
H36 H 0.4306 0.7722 0.3667 0.018 Uiso 1 1 calc R U . . .
C37 C 0.45138(9) 0.62336(10) 0.38612(9) 0.0174(4) Uani 1 1 d . . . . .
C38 C 0.52666(10) 0.59124(12) 0.40500(11) 0.0275(4) Uani 1 1 d . . . . .
H38A H 0.5236 0.5617 0.3658 0.041 Uiso 1 1 calc R U . . .
H38B H 0.5429 0.5602 0.4468 0.041 Uiso 1 1 calc R U . . .
H38C H 0.5615 0.6313 0.4145 0.041 Uiso 1 1 calc R U . . .
C39 C 0.39837(11) 0.55908(11) 0.37296(10) 0.0256(4) Uani 1 1 d . . . . .
H39A H 0.3504 0.5784 0.3625 0.038 Uiso 1 1 calc R U . . .
H39B H 0.4166 0.5280 0.4149 0.038 Uiso 1 1 calc R U . . .
H39C H 0.3944 0.5299 0.3332 0.038 Uiso 1 1 calc R U . . .
C40 C 0.45689(11) 0.66603(11) 0.44970(9) 0.0238(4) Uani 1 1 d . . . . .
H40A H 0.4944 0.7040 0.4629 0.036 Uiso 1 1 calc R U . . .
H40B H 0.4699 0.6322 0.4891 0.036 Uiso 1 1 calc R U . . .
H40C H 0.4100 0.6891 0.4378 0.036 Uiso 1 1 calc R U . . .
C41 C 0.41247(9) 0.60739(10) 0.14057(9) 0.0168(4) Uani 1 1 d . . . . .
C42 C 0.48628(10) 0.60830(11) 0.14086(11) 0.0233(4) Uani 1 1 d . . . . .
H42A H 0.4847 0.5753 0.1043 0.035 Uiso 1 1 calc R U . . .
H42B H 0.5242 0.5919 0.1867 0.035 Uiso 1 1 calc R U . . .
H42C H 0.4971 0.6583 0.1318 0.035 Uiso 1 1 calc R U . . .
C43 C 0.39646(10) 0.52841(10) 0.15329(10) 0.0228(4) Uani 1 1 d . . . . .
H43A H 0.3500 0.5268 0.1546 0.034 Uiso 1 1 calc R U . . .
H43B H 0.4354 0.5109 0.1981 0.034 Uiso 1 1 calc R U . . .
H43C H 0.3937 0.4969 0.1153 0.034 Uiso 1 1 calc R U . . .
C44 C 0.35339(11) 0.63025(12) 0.06721(10) 0.0265(4) Uani 1 1 d . . . . .
H44A H 0.3653 0.6786 0.0554 0.040 Uiso 1 1 calc R U . . .
H44B H 0.3062 0.6327 0.0670 0.040 Uiso 1 1 calc R U . . .
H44C H 0.3510 0.5940 0.0326 0.040 Uiso 1 1 calc R U . . .
C45 C 0.52248(10) 0.88398(10) 0.28112(11) 0.0241(4) Uani 1 1 d . . . . .
H45A H 0.5685 0.8568 0.3029 0.036 Uiso 1 1 calc R U . . .
H45B H 0.5222 0.9208 0.3141 0.036 Uiso 1 1 calc R U . . .
H45C H 0.5173 0.9086 0.2386 0.036 Uiso 1 1 calc R U . . .
C46 C 0.25112(10) 0.69998(13) 0.29270(10) 0.0228(4) Uani 1 1 d . . . . .
H46A H 0.2672(11) 0.6539(13) 0.2884(11) 0.027 Uiso 1 1 d . U . . .
H46B H 0.2650(12) 0.7120(12) 0.3388(12) 0.027 Uiso 1 1 d . U . . .
C47 C 0.19430(9) 0.73412(10) 0.23778(9) 0.0182(4) Uani 1 1 d . . . . .
C48 C 0.17108(9) 0.71972(10) 0.16534(9) 0.0159(3) Uani 1 1 d . . . . .
H48 H 0.1423 0.7602 0.1328 0.019 Uiso 1 1 calc R U . . .
C49 C 0.18123(9) 0.65595(10) 0.13129(9) 0.0156(3) Uani 1 1 d . . . . .
C50 C 0.23142(10) 0.60165(10) 0.16265(10) 0.0178(4) Uani 1 1 d . . . . .
H50A H 0.2344(11) 0.5618(12) 0.1363(11) 0.021 Uiso 1 1 d . U . . .
H50B H 0.2570(11) 0.5954(11) 0.2101(11) 0.021 Uiso 1 1 d . U . . .
C52 C 0.13531(11) 0.71823(12) 0.01181(10) 0.0267(4) Uani 1 1 d . . . . .
H52A H 0.1840 0.7196 0.0154 0.040 Uiso 1 1 calc R U . . .
H52B H 0.1273 0.7630 0.0325 0.040 Uiso 1 1 calc R U . . .
H52C H 0.0988 0.7151 -0.0376 0.040 Uiso 1 1 calc R U . . .
C51 C 0.12875(10) 0.65107(11) 0.05116(9) 0.0212(4) Uani 1 1 d . . . . .
C53 C 0.14143(12) 0.58313(12) 0.01643(11) 0.0310(5) Uani 1 1 d . . . . .
H53A H 0.1062 0.5827 -0.0335 0.047 Uiso 1 1 calc R U . . .
H53B H 0.1354 0.5387 0.0388 0.047 Uiso 1 1 calc R U . . .
H53C H 0.1909 0.5845 0.0218 0.047 Uiso 1 1 calc R U . . .
C54 C 0.05094(10) 0.64554(12) 0.04257(10) 0.0277(5) Uani 1 1 d . . . . .
H54A H 0.0162 0.6397 -0.0072 0.042 Uiso 1 1 calc R U . . .
H54B H 0.0395 0.6903 0.0606 0.042 Uiso 1 1 calc R U . . .
H54C H 0.0477 0.6030 0.0688 0.042 Uiso 1 1 calc R U . . .
C55 C 0.15191(12) 0.79425(12) 0.25459(12) 0.0309(5) Uani 1 1 d . U . . .
C57 C 0.11923(12) 0.85457(12) 0.19978(12) 0.0350(5) Uani 1 1 d . . . . .
H57A H 0.1581 0.8798 0.1947 0.052 Uiso 1 1 calc R U . . .
H57B H 0.0936 0.8899 0.2146 0.052 Uiso 1 1 calc R U . . .
H57C H 0.0849 0.8329 0.1548 0.052 Uiso 1 1 calc R U . . .
C59 C 0.39243(12) 0.92758(12) 0.35622(10) 0.0325(5) Uani 1 1 d . . . . .
H59A H 0.3745 0.8841 0.3701 0.049 Uiso 1 1 calc R U . . .
H59B H 0.3872 0.9709 0.3805 0.049 Uiso 1 1 calc R U . . .
H59C H 0.4438 0.9207 0.3689 0.049 Uiso 1 1 calc R U . . .
C61 C 0.37232(11) 1.02545(11) 0.23480(12) 0.0299(5) Uani 1 1 d . . . . .
H61A H 0.3412 1.0360 0.1850 0.045 Uiso 1 1 calc R U . . .
H61B H 0.4224 1.0176 0.2433 0.045 Uiso 1 1 calc R U . . .
H61C H 0.3709 1.0670 0.2630 0.045 Uiso 1 1 calc R U . . .
C62 C 0.21249(10) 0.91960(11) 0.08517(10) 0.0236(4) Uani 1 1 d . . . . .
H62A H 0.1890 0.9150 0.0340 0.035 Uiso 1 1 calc R U . . .
H62B H 0.2226 0.9715 0.0983 0.035 Uiso 1 1 calc R U . . .
H62C H 0.1802 0.9000 0.1027 0.035 Uiso 1 1 calc R U . . .
C63 C 0.35522(11) 0.89699(12) 0.08241(10) 0.0256(4) Uani 1 1 d . . . . .
H63A H 0.3303 0.8842 0.0325 0.038 Uiso 1 1 calc R U . . .
H63B H 0.4025 0.8723 0.1052 0.038 Uiso 1 1 calc R U . . .
H63C H 0.3624 0.9503 0.0875 0.038 Uiso 1 1 calc R U . . .
N1 N 0.71731(7) 0.13329(8) 0.33804(7) 0.0120(3) Uani 1 1 d . . . . .
N2 N 0.34434(7) 0.86391(8) 0.21465(7) 0.0139(3) Uani 1 1 d . . . . .
Al1 Al 0.76937(3) 0.18137(3) 0.43100(3) 0.01309(10) Uani 1 1 d . . . . .
Al2 Al 0.44115(3) 0.81539(3) 0.25644(3) 0.01365(10) Uani 1 1 d . . . . .
Si1 Si 0.75796(3) 0.05192(3) 0.33113(2) 0.01370(9) Uani 1 1 d . . . . .
Si2 Si 0.62325(2) 0.13522(3) 0.29911(2) 0.01407(10) Uani 1 1 d . . . . .
Si3 Si 0.29909(3) 0.86711(3) 0.12409(2) 0.01548(10) Uani 1 1 d . . . . .
Si4 Si 0.33877(3) 0.94106(3) 0.25967(3) 0.01736(10) Uani 1 1 d . . . . .
Y1 Y 0.72240(2) 0.26592(2) 0.30651(2) 0.01037(4) Uani 1 1 d . . . . .
Y2 Y 0.31119(2) 0.72951(2) 0.21294(2) 0.01136(4) Uani 1 1 d . . . . .
C58 C 0.0794(5) 0.7512(4) 0.2436(6) 0.0355(19) Uani 0.54(2) 1 d . . P A 1
H58A H 0.0531 0.7335 0.1951 0.053 Uiso 0.54(2) 1 calc R U P A 1
H58B H 0.0481 0.7847 0.2530 0.053 Uiso 0.54(2) 1 calc R U P A 1
H58C H 0.0929 0.7095 0.2758 0.053 Uiso 0.54(2) 1 calc R U P A 1
C56 C 0.1871(7) 0.8281(6) 0.3217(5) 0.039(2) Uani 0.54(2) 1 d . . P A 1
H56A H 0.2334 0.8493 0.3290 0.058 Uiso 0.54(2) 1 calc R U P A 1
H56B H 0.1962 0.7912 0.3580 0.058 Uiso 0.54(2) 1 calc R U P A 1
H56C H 0.1559 0.8670 0.3243 0.058 Uiso 0.54(2) 1 calc R U P A 1
C58A C 0.1047(9) 0.7558(5) 0.2794(12) 0.055(3) Uani 0.46(2) 1 d . U P A 2
H58D H 0.0695 0.7249 0.2416 0.083 Uiso 0.46(2) 1 calc R U P A 2
H58E H 0.0788 0.7922 0.2928 0.083 Uiso 0.46(2) 1 calc R U P A 2
H58F H 0.1350 0.7251 0.3200 0.083 Uiso 0.46(2) 1 calc R U P A 2
C56A C 0.2144(8) 0.8374(7) 0.3274(7) 0.044(2) Uani 0.46(2) 1 d . U P A 2
H56D H 0.2547 0.8544 0.3195 0.066 Uiso 0.46(2) 1 calc R U P A 2
H56E H 0.2330 0.8031 0.3670 0.066 Uiso 0.46(2) 1 calc R U P A 2
H56F H 0.1918 0.8795 0.3378 0.066 Uiso 0.46(2) 1 calc R U P A 2

loop_
_atom_site_aniso_label
_atom_site_aniso_U_11
_atom_site_aniso_U_22
_atom_site_aniso_U_33
_atom_site_aniso_U_23
_atom_site_aniso_U_13
_atom_site_aniso_U_12
C1 0.0169(8) 0.0148(8) 0.0152(8) -0.0021(7) 0.0094(7) -0.0022(7)
C2 0.0156(8) 0.0137(8) 0.0108(7) -0.0029(6) 0.0062(6) -0.0005(6)
C3 0.0158(8) 0.0111(8) 0.0141(8) -0.0009(6) 0.0071(7) -0.0013(6)
C4 0.0129(7) 0.0162(8) 0.0079(7) -0.0013(6) 0.0037(6) -0.0020(6)
C5 0.0149(8) 0.0133(8) 0.0124(8) -0.0002(6) 0.0054(6) 0.0010(6)
C6 0.0183(8) 0.0140(9) 0.0249(9) -0.0061(7) 0.0130(8) -0.0015(7)
C7 0.0187(9) 0.0247(11) 0.0482(13) -0.0096(10) 0.0145(9) 0.0001(8)
C8 0.0433(12) 0.0230(10) 0.0349(11) -0.0081(9) 0.0299(10) -0.0032(9)
C9 0.0276(10) 0.0145(9) 0.0358(11) -0.0026(8) 0.0206(9) 0.0018(8)
C10 0.0142(8) 0.0148(8) 0.0148(8) -0.0001(7) 0.0051(7) -0.0026(6)
C11 0.0147(8) 0.0216(9) 0.0273(10) 0.0006(8) 0.0102(8) -0.0039(7)
C12 0.0213(9) 0.0198(10) 0.0226(9) 0.0024(8) 0.0086(8) -0.0069(7)
C13 0.0214(9) 0.0210(10) 0.0194(9) -0.0041(8) 0.0052(8) -0.0062(7)
C14 0.0338(11) 0.0204(10) 0.0163(9) 0.0023(7) 0.0106(8) -0.0006(8)
C15 0.0156(8) 0.0251(10) 0.0175(9) -0.0001(8) 0.0094(7) -0.0004(7)
C16 0.0177(8) 0.0172(9) 0.0120(8) 0.0031(7) 0.0084(7) 0.0014(7)
C17 0.0157(8) 0.0133(8) 0.0117(7) -0.0007(6) 0.0049(6) -0.0006(6)
C18 0.0156(8) 0.0132(8) 0.0121(8) 0.0035(6) 0.0059(7) 0.0013(6)
C19 0.0178(8) 0.0124(8) 0.0173(9) 0.0008(7) 0.0061(7) 0.0003(7)
C20 0.0138(8) 0.0161(9) 0.0181(9) 0.0006(7) 0.0035(7) 0.0022(7)
C21 0.0140(8) 0.0195(9) 0.0211(9) 0.0014(8) 0.0033(7) 0.0008(7)
C22 0.0221(9) 0.0235(10) 0.0190(9) 0.0052(8) -0.0002(8) -0.0015(8)
C23 0.0191(9) 0.0216(10) 0.0372(12) -0.0041(9) 0.0082(9) 0.0047(8)
C24 0.0203(9) 0.0225(10) 0.0154(8) 0.0014(7) 0.0105(7) 0.0046(7)
C25 0.0259(11) 0.0403(13) 0.0383(13) -0.0072(11) 0.0108(10) 0.0121(10)
C26 0.0302(10) 0.0210(10) 0.0273(10) -0.0054(8) 0.0161(9) 0.0029(8)
C27 0.0623(16) 0.0311(12) 0.0302(11) -0.0007(10) 0.0350(12) -0.0022(11)
C28 0.0177(9) 0.0167(9) 0.0317(10) -0.0011(8) 0.0116(8) 0.0028(7)
C29 0.0255(9) 0.0138(9) 0.0262(10) 0.0004(7) 0.0126(8) -0.0007(7)
C30 0.0213(9) 0.0228(10) 0.0297(10) -0.0032(8) 0.0154(8) -0.0052(8)
C31 0.0190(9) 0.0161(9) 0.0218(9) -0.0032(7) 0.0053(7) -0.0032(7)
C32 0.0143(8) 0.0167(9) 0.0169(8) 0.0008(7) 0.0082(7) 0.0016(7)
C33 0.0097(7) 0.0153(8) 0.0160(8) -0.0030(7) 0.0051(6) 0.0004(6)
C34 0.0121(7) 0.0108(8) 0.0187(8) -0.0010(7) 0.0064(7) -0.0001(6)
C35 0.0093(7) 0.0146(8) 0.0160(8) 0.0017(7) 0.0049(6) 0.0014(6)
C36 0.0133(8) 0.0147(8) 0.0148(8) -0.0013(6) 0.0054(7) 0.0009(6)
C37 0.0174(8) 0.0159(9) 0.0172(8) 0.0038(7) 0.0067(7) 0.0017(7)
C38 0.0233(10) 0.0294(11) 0.0269(10) 0.0098(9) 0.0094(8) 0.0112(8)
C39 0.0315(11) 0.0180(10) 0.0261(10) 0.0057(8) 0.0124(9) -0.0031(8)
C40 0.0290(10) 0.0254(10) 0.0165(9) 0.0029(8) 0.0103(8) -0.0009(8)
C41 0.0141(8) 0.0166(9) 0.0203(9) -0.0057(7) 0.0085(7) 0.0012(7)
C42 0.0200(9) 0.0239(10) 0.0305(10) -0.0072(8) 0.0154(8) 0.0002(8)
C43 0.0214(9) 0.0179(9) 0.0301(10) -0.0093(8) 0.0129(8) -0.0008(7)
C44 0.0258(10) 0.0302(11) 0.0198(9) -0.0083(8) 0.0075(8) 0.0032(8)
C45 0.0181(9) 0.0169(9) 0.0349(11) -0.0017(8) 0.0104(8) -0.0035(7)
C46 0.0197(9) 0.0366(12) 0.0151(9) -0.0010(8) 0.0105(8) -0.0003(8)
C47 0.0166(8) 0.0210(9) 0.0224(9) -0.0025(8) 0.0136(7) -0.0026(7)
C48 0.0120(7) 0.0177(9) 0.0172(8) 0.0039(7) 0.0061(7) 0.0024(6)
C49 0.0125(8) 0.0194(9) 0.0154(8) 0.0008(7) 0.0070(7) -0.0042(7)
C50 0.0150(8) 0.0156(9) 0.0218(9) -0.0015(7) 0.0079(7) -0.0023(7)
C52 0.0224(9) 0.0357(12) 0.0158(9) 0.0050(8) 0.0038(8) -0.0072(8)
C51 0.0180(9) 0.0275(10) 0.0155(9) -0.0005(8) 0.0056(7) -0.0060(7)
C53 0.0341(11) 0.0354(12) 0.0214(10) -0.0091(9) 0.0112(9) -0.0114(9)
C54 0.0154(9) 0.0388(12) 0.0212(10) 0.0046(9) 0.0022(8) -0.0081(8)
C55 0.0410(12) 0.0249(11) 0.0452(13) -0.0023(9) 0.0356(11) 0.0016(9)
C57 0.0304(11) 0.0292(12) 0.0458(13) -0.0075(10) 0.0181(10) 0.0075(9)
C59 0.0391(12) 0.0289(12) 0.0229(10) -0.0081(9) 0.0090(9) 0.0097(9)
C61 0.0293(11) 0.0147(9) 0.0451(13) -0.0028(9) 0.0169(10) -0.0006(8)
C62 0.0216(9) 0.0227(10) 0.0220(9) 0.0069(8) 0.0065(8) 0.0056(8)
C63 0.0287(10) 0.0286(11) 0.0234(10) 0.0043(8) 0.0155(9) 0.0018(8)
N1 0.0134(6) 0.0103(7) 0.0128(7) 0.0001(5) 0.0065(6) 0.0002(5)
N2 0.0147(7) 0.0116(7) 0.0147(7) 0.0003(6) 0.0064(6) 0.0014(5)
Al1 0.0162(2) 0.0111(2) 0.0115(2) 0.00076(19) 0.0061(2) -0.00111(19)
Al2 0.0130(2) 0.0104(2) 0.0169(2) -0.0008(2) 0.0065(2) -0.00077(19)
Si1 0.0157(2) 0.0104(2) 0.0151(2) -0.00025(18) 0.00725(19) 0.00080(17)
Si2 0.0129(2) 0.0120(2) 0.0164(2) -0.00083(18) 0.00606(19) -0.00150(17)
Si3 0.0162(2) 0.0144(2) 0.0146(2) 0.00194(18) 0.00625(19) 0.00112(18)
Si4 0.0186(2) 0.0121(2) 0.0197(2) -0.00261(19) 0.0075(2) 0.00234(18)
Y1 0.01148(7) 0.00911(7) 0.01028(7) -0.00003(6) 0.00490(6) 0.00005(6)
Y2 0.01039(7) 0.01022(8) 0.01362(8) -0.00042(6) 0.00573(6) 0.00034(6)
C58 0.033(3) 0.028(3) 0.064(5) 0.011(3) 0.038(4) 0.010(2)
C56 0.052(5) 0.040(4) 0.027(3) -0.004(3) 0.019(4) 0.020(4)
C58A 0.061(6) 0.038(4) 0.102(9) -0.013(5) 0.068(7) -0.007(4)
C56A 0.060(6) 0.043(4) 0.038(4) -0.012(3) 0.031(4) -0.007(5)

loop_
_atom_type_symbol
_atom_type_description
_atom_type_scat_dispersion_real
_atom_type_scat_dispersion_imag
_atom_type_scat_source
C C 0.0033 0.0016 'International Tables Vol C Tables 4.2.6.8 and 6.1.1.4'
N N 0.0061 0.0033 'International Tables Vol C Tables 4.2.6.8 and 6.1.1.4'
Al Al 0.0645 0.0514 'International Tables Vol C Tables 4.2.6.8 and 6.1.1.4'
Si Si 0.0817 0.0704 'International Tables Vol C Tables 4.2.6.8 and 6.1.1.4'
Y Y -2.7962 3.5667 'International Tables Vol C Tables 4.2.6.8 and 6.1.1.4'
H H 0.0000 0.0000 'International Tables Vol C Tables 4.2.6.8 and 6.1.1.4'

loop_
_geom_angle_atom_site_label_1
_geom_angle_atom_site_label_2
_geom_angle_atom_site_label_3
_geom_angle
C2 C1 Al1 125.44(13)
C2 C1 Y1 79.39(10)
Al1 C1 Y1 75.91(6)
C2 C1 H1 117.3
Al1 C1 H1 117.3
Y1 C1 H1 117.3
C1 C2 C3 122.64(15)
C1 C2 C6 119.56(15)
C3 C2 C6 117.80(15)
C1 C2 Y1 70.32(9)
C3 C2 Y1 68.63(9)
C6 C2 Y1 137.39(11)
C2 C3 C4 125.80(15)
C2 C3 Y1 79.69(9)
C4 C3 Y1 80.14(9)
C2 C3 H3 117.0
C4 C3 H3 117.0
Y1 C3 H3 117.0
C5 C4 C3 122.35(15)
C5 C4 C10 123.36(15)
C3 C4 C10 114.28(15)
C5 C4 Y1 69.34(9)
C3 C4 Y1 68.18(9)
C10 C4 Y1 139.76(11)
C4 C5 Al1 124.57(13)
C4 C5 Y1 80.38(10)
Al1 C5 Y1 75.87(5)
C4 C5 H5 117.7
Al1 C5 H5 117.7
Y1 C5 H5 117.7
C9 C6 C8 108.03(15)
C9 C6 C7 107.68(16)
C8 C6 C7 109.33(16)
C9 C6 C2 114.27(15)
C8 C6 C2 106.10(15)
C7 C6 C2 111.32(15)
C6 C7 H7A 109.5
C6 C7 H7B 109.5
H7A C7 H7B 109.5
C6 C7 H7C 109.5
H7A C7 H7C 109.5
H7B C7 H7C 109.5
C6 C8 H8A 109.5
C6 C8 H8B 109.5
H8A C8 H8B 109.5
C6 C8 H8C 109.5
H8A C8 H8C 109.5
H8B C8 H8C 109.5
C6 C9 H9A 109.5
C6 C9 H9B 109.5
H9A C9 H9B 109.5
C6 C9 H9C 109.5
H9A C9 H9C 109.5
H9B C9 H9C 109.5
C11 C10 C12 107.09(15)
C11 C10 C13 108.55(14)
C12 C10 C13 107.89(15)
C11 C10 C4 112.39(14)
C12 C10 C4 114.41(14)
C13 C10 C4 106.31(14)
C10 C11 H11A 109.5
C10 C11 H11B 109.5
H11A C11 H11B 109.5
C10 C11 H11C 109.5
H11A C11 H11C 109.5
H11B C11 H11C 109.5
C10 C12 H12A 109.5
C10 C12 H12B 109.5
H12A C12 H12B 109.5
C10 C12 H12C 109.5
H12A C12 H12C 109.5
H12B C12 H12C 109.5
C10 C13 H13A 109.5
C10 C13 H13B 109.5
H13A C13 H13B 109.5
C10 C13 H13C 109.5
H13A C13 H13C 109.5
H13B C13 H13C 109.5
Al1 C14 H14A 109.5
Al1 C14 H14B 109.5
H14A C14 H14B 109.5
Al1 C14 H14C 109.5
H14A C14 H14C 109.5
H14B C14 H14C 109.5
C16 C15 Y1 79.66(11)
C16 C15 H15A 120.7(13)
Y1 C15 H15A 74.9(13)
C16 C15 H15B 121.5(13)
Y1 C15 H15B 130.6(13)
H15A C15 H15B 115.7(18)
C15 C16 C17 125.08(17)
C15 C16 C24 118.33(16)
C17 C16 C24 116.58(15)
C15 C16 Y1 70.87(10)
C17 C16 Y1 69.98(9)
C24 C16 Y1 135.86(11)
C18 C17 C16 131.86(16)
C18 C17 Y1 79.10(9)
C16 C17 Y1 79.13(9)
C18 C17 H17 114.0
C16 C17 H17 114.0
Y1 C17 H17 114.0
C19 C18 C17 126.37(16)
C19 C18 C20 118.90(15)
C17 C18 C20 114.74(14)
C19 C18 Y1 72.84(10)
C17 C18 Y1 70.01(9)
C20 C18 Y1 135.01(11)
C18 C19 Y1 77.76(10)
C18 C19 H19A 121.5(12)
Y1 C19 H19A 129.0(12)
C18 C19 H19B 121.9(13)
Y1 C19 H19B 78.3(13)
H19A C19 H19B 114.8(18)
C23 C20 C21 106.61(15)
C23 C20 C22 108.24(16)
C21 C20 C22 109.32(15)
C23 C20 C18 113.07(15)
C21 C20 C18 113.68(14)
C22 C20 C18 105.79(14)
C20 C21 H21A 109.5
C20 C21 H21B 109.5
H21A C21 H21B 109.5
C20 C21 H21C 109.5
H21A C21 H21C 109.5
H21B C21 H21C 109.5
C20 C22 H22A 109.5
C20 C22 H22B 109.5
H22A C22 H22B 109.5
C20 C22 H22C 109.5
H22A C22 H22C 109.5
H22B C22 H22C 109.5
C20 C23 H23A 109.5
C20 C23 H23B 109.5
H23A C23 H23B 109.5
C20 C23 H23C 109.5
H23A C23 H23C 109.5
H23B C23 H23C 109.5
C25 C24 C27 108.71(17)
C25 C24 C26 106.92(17)
C27 C24 C26 108.67(16)
C25 C24 C16 112.57(15)
C27 C24 C16 106.01(15)
C26 C24 C16 113.83(15)
C24 C25 H25A 109.5
C24 C25 H25B 109.5
H25A C25 H25B 109.5
C24 C25 H25C 109.5
H25A C25 H25C 109.5
H25B C25 H25C 109.5
C24 C26 H26A 109.5
C24 C26 H26B 109.5
H26A C26 H26B 109.5
C24 C26 H26C 109.5
H26A C26 H26C 109.5
H26B C26 H26C 109.5
C24 C27 H27A 109.5
C24 C27 H27B 109.5
H27A C27 H27B 109.5
C24 C27 H27C 109.5
H27A C27 H27C 109.5
H27B C27 H27C 109.5
Si1 C28 H28A 109.5
Si1 C28 H28B 109.5
H28A C28 H28B 109.5
Si1 C28 H28C 109.5
H28A C28 H28C 109.5
H28B C28 H28C 109.5
Si1 C29 H29A 109.5
Si1 C29 H29B 109.5
H29A C29 H29B 109.5
Si1 C29 H29C 109.5
H29A C29 H29C 109.5
H29B C29 H29C 109.5
Si2 C30 H30A 109.5
Si2 C30 H30B 109.5
H30A C30 H30B 109.5
Si2 C30 H30C 109.5
H30A C30 H30C 109.5
H30B C30 H30C 109.5
Si2 C31 H31A 109.5
Si2 C31 H31B 109.5
H31A C31 H31B 109.5
Si2 C31 H31C 109.5
H31A C31 H31C 109.5
H31B C31 H31C 109.5
C33 C32 Al2 125.56(13)
C33 C32 Y2 77.39(10)
Al2 C32 Y2 76.50(6)
C33 C32 H32 117.2
Al2 C32 H32 117.2
Y2 C32 H32 117.2
C32 C33 C34 122.46(16)
C32 C33 C41 119.41(15)
C34 C33 C41 118.08(15)
C32 C33 Y2 72.13(10)
C34 C33 Y2 69.21(9)
C41 C33 Y2 131.11(10)
C33 C34 C35 126.57(15)
C33 C34 Y2 78.83(10)
C35 C34 Y2 80.37(9)
C33 C34 H34 116.7
C35 C34 H34 116.7
Y2 C34 H34 116.7
C36 C35 C34 122.50(16)
C36 C35 C37 122.57(15)
C34 C35 C37 114.92(15)
C36 C35 Y2 70.13(9)
C34 C35 Y2 67.88(9)
C37 C35 Y2 138.99(11)
C35 C36 Al2 124.32(13)
C35 C36 Y2 79.58(10)
Al2 C36 Y2 76.74(6)
C35 C36 H36 117.8
Al2 C36 H36 117.8
Y2 C36 H36 117.8
C40 C37 C38 108.37(15)
C40 C37 C39 107.29(15)
C38 C37 C39 108.21(16)
C40 C37 C35 112.61(15)
C38 C37 C35 105.98(14)
C39 C37 C35 114.18(14)
C37 C38 H38A 109.5
C37 C38 H38B 109.5
H38A C38 H38B 109.5
C37 C38 H38C 109.5
H38A C38 H38C 109.5
H38B C38 H38C 109.5
C37 C39 H39A 109.5
C37 C39 H39B 109.5
H39A C39 H39B 109.5
C37 C39 H39C 109.5
H39A C39 H39C 109.5
H39B C39 H39C 109.5
C37 C40 H40A 109.5
C37 C40 H40B 109.5
H40A C40 H40B 109.5
C37 C40 H40C 109.5
H40A C40 H40C 109.5
H40B C40 H40C 109.5
C43 C41 C42 108.14(15)
C43 C41 C44 107.61(15)
C42 C41 C44 108.53(15)
C43 C41 C33 114.10(15)
C42 C41 C33 107.86(14)
C44 C41 C33 110.45(14)
C41 C42 H42A 109.5
C41 C42 H42B 109.5
H42A C42 H42B 109.5
C41 C42 H42C 109.5
H42A C42 H42C 109.5
H42B C42 H42C 109.5
C41 C43 H43A 109.5
C41 C43 H43B 109.5
H43A C43 H43B 109.5
C41 C43 H43C 109.5
H43A C43 H43C 109.5
H43B C43 H43C 109.5
C41 C44 H44A 109.5
C41 C44 H44B 109.5
H44A C44 H44B 109.5
C41 C44 H44C 109.5
H44A C44 H44C 109.5
H44B C44 H44C 109.5
Al2 C45 H45A 109.5
Al2 C45 H45B 109.5
H45A C45 H45B 109.5
Al2 C45 H45C 109.5
H45A C45 H45C 109.5
H45B C45 H45C 109.5
C47 C46 Y2 79.73(11)
C47 C46 H46A 122.2(13)
Y2 C46 H46A 79.3(14)
C47 C46 H46B 122.2(14)
Y2 C46 H46B 131.0(14)
H46A C46 H46B 112.2(19)
C46 C47 C48 125.22(17)
C46 C47 C55 118.20(17)
C48 C47 C55 116.58(16)
C46 C47 Y2 70.61(10)
C48 C47 Y2 69.82(9)
C55 C47 Y2 136.45(13)
C47 C48 C49 130.59(16)
C47 C48 Y2 79.20(10)
C49 C48 Y2 81.51(10)
C47 C48 H48 114.7
C49 C48 H48 114.7
Y2 C48 H48 114.7
C50 C49 C48 126.23(16)
C50 C49 C51 119.04(17)
C48 C49 C51 114.72(15)
C50 C49 Y2 75.15(10)
C48 C49 Y2 67.69(9)
C51 C49 Y2 134.36(11)
C49 C50 Y2 76.39(10)
C49 C50 H50A 120.6(12)
Y2 C50 H50A 133.4(12)
C49 C50 H50B 123.8(13)
Y2 C50 H50B 74.8(13)
H50A C50 H50B 114.3(18)
C51 C52 H52A 109.5
C51 C52 H52B 109.5
H52A C52 H52B 109.5
C51 C52 H52C 109.5
H52A C52 H52C 109.5
H52B C52 H52C 109.5
C52 C51 C53 107.05(16)
C52 C51 C54 110.25(16)
C53 C51 C54 107.42(16)
C52 C51 C49 111.87(15)
C53 C51 C49 113.43(16)
C54 C51 C49 106.75(15)
C51 C53 H53A 109.5
C51 C53 H53B 109.5
H53A C53 H53B 109.5
C51 C53 H53C 109.5
H53A C53 H53C 109.5
H53B C53 H53C 109.5
C51 C54 H54A 109.5
C51 C54 H54B 109.5
H54A C54 H54B 109.5
C51 C54 H54C 109.5
H54A C54 H54C 109.5
H54B C54 H54C 109.5
C56 C55 C57 108.0(5)
C58A C55 C57 119.1(7)
C56 C55 C47 117.8(4)
C58A C55 C47 107.1(4)
C57 C55 C47 115.07(17)
C56 C55 C58 111.1(4)
C57 C55 C58 100.9(3)
C47 C55 C58 102.6(3)
C58A C55 C56A 103.5(7)
C57 C55 C56A 104.9(5)
C47 C55 C56A 105.7(6)
C55 C57 H57A 109.5
C55 C57 H57B 109.5
H57A C57 H57B 109.5
C55 C57 H57C 109.5
H57A C57 H57C 109.5
H57B C57 H57C 109.5
Si4 C59 H59A 109.5
Si4 C59 H59B 109.5
H59A C59 H59B 109.5
Si4 C59 H59C 109.5
H59A C59 H59C 109.5
H59B C59 H59C 109.5
Si4 C61 H61A 109.5
Si4 C61 H61B 109.5
H61A C61 H61B 109.5
Si4 C61 H61C 109.5
H61A C61 H61C 109.5
H61B C61 H61C 109.5
Si3 C62 H62A 109.5
Si3 C62 H62B 109.5
H62A C62 H62B 109.5
Si3 C62 H62C 109.5
H62A C62 H62C 109.5
H62B C62 H62C 109.5
Si3 C63 H63A 109.5
Si3 C63 H63B 109.5
H63A C63 H63B 109.5
Si3 C63 H63C 109.5
H63A C63 H63C 109.5
H63B C63 H63C 109.5
Si2 N1 Si1 117.27(8)
Si2 N1 Al1 116.13(8)
Si1 N1 Al1 113.81(7)
Si2 N1 Y1 91.73(6)
Si1 N1 Y1 134.86(7)
Al1 N1 Y1 77.20(5)
Si3 N2 Si4 117.39(8)
Si3 N2 Al2 115.36(8)
Si4 N2 Al2 115.02(7)
Si3 N2 Y2 90.89(6)
Si4 N2 Y2 134.18(7)
Al2 N2 Y2 77.81(5)
C14 Al1 C1 121.65(8)
C14 Al1 N1 112.34(7)
C1 Al1 N1 98.92(7)
C14 Al1 C5 123.67(8)
C1 Al1 C5 94.00(7)
N1 Al1 C5 101.79(7)
C14 Al1 Y1 172.29(6)
C1 Al1 Y1 61.63(5)
N1 Al1 Y1 59.97(4)
C5 Al1 Y1 61.09(5)
C45 Al2 C32 121.21(8)
C45 Al2 N2 113.68(7)
C32 Al2 N2 99.01(7)
C45 Al2 C36 123.38(8)
C32 Al2 C36 94.41(7)
N2 Al2 C36 100.48(7)
C45 Al2 Y2 173.30(6)
C32 Al2 Y2 61.41(5)
N2 Al2 Y2 59.67(4)
C36 Al2 Y2 60.92(5)
N1 Si1 C28 110.34(8)
N1 Si1 C29 112.20(8)
C28 Si1 C29 109.55(9)
N1 Si1 H1A 108.8(8)
C28 Si1 H1A 107.4(8)
C29 Si1 H1A 108.4(8)
N1 Si2 C31 115.04(8)
N1 Si2 C30 115.52(8)
C31 Si2 C30 108.93(9)
N1 Si2 Y1 54.38(5)
C31 Si2 Y1 119.77(6)
C30 Si2 Y1 129.65(6)
N1 Si2 H2 100.6(7)
C31 Si2 H2 105.8(7)
C30 Si2 H2 110.1(7)
Y1 Si2 H2 46.3(7)
N2 Si3 C62 115.39(8)
N2 Si3 C63 115.09(8)
C62 Si3 C63 109.08(9)
N2 Si3 Y2 55.14(5)
C62 Si3 Y2 118.53(7)
C63 Si3 Y2 130.55(7)
N2 Si3 H3A 101.9(8)
C62 Si3 H3A 103.7(8)
C63 Si3 H3A 110.8(8)
Y2 Si3 H3A 46.9(8)
N2 Si4 C59 110.85(8)
N2 Si4 C61 111.84(9)
C59 Si4 C61 108.71(10)
N2 Si4 H4 110.0(9)
C59 Si4 H4 107.7(8)
C61 Si4 H4 107.6(8)
N1 Y1 C3 119.55(5)
N1 Y1 C5 74.77(5)
C3 Y1 C5 57.87(5)
N1 Y1 C1 72.29(5)
C3 Y1 C1 57.67(5)
C5 Y1 C1 68.90(5)
N1 Y1 C17 107.44(5)
C3 Y1 C17 132.86(5)
C5 Y1 C17 139.95(5)
C1 Y1 C17 150.95(5)
N1 Y1 C15 116.16(6)
C3 Y1 C15 96.86(6)
C5 Y1 C15 85.96(6)
C1 Y1 C15 150.85(6)
C17 Y1 C15 56.52(5)
N1 Y1 C19 153.71(5)
C3 Y1 C19 80.50(5)
C5 Y1 C19 131.35(5)
C1 Y1 C19 111.02(6)
C17 Y1 C19 56.43(5)
C15 Y1 C19 74.35(6)
N1 Y1 C2 102.02(5)
C3 Y1 C2 31.68(5)
C5 Y1 C2 71.17(5)
C1 Y1 C2 30.29(5)
C17 Y1 C2 141.77(5)
C15 Y1 C2 128.19(6)
C19 Y1 C2 86.80(5)
N1 Y1 C4 103.96(5)
C3 Y1 C4 31.68(5)
C5 Y1 C4 30.28(5)
C1 Y1 C4 70.74(5)
C17 Y1 C4 134.31(5)
C15 Y1 C4 80.11(5)
C19 Y1 C4 101.57(5)
C2 Y1 C4 56.70(5)
N1 Y1 C18 127.07(5)
C3 Y1 C18 109.86(5)
C5 Y1 C18 154.60(5)
C1 Y1 C18 126.18(5)
C17 Y1 C18 30.89(5)
C15 Y1 C18 72.95(5)
C19 Y1 C18 29.40(5)
C2 Y1 C18 110.92(5)
C4 Y1 C18 128.60(5)
N1 Y1 C16 104.06(5)
C3 Y1 C16 124.43(5)
C5 Y1 C16 109.06(5)
C1 Y1 C16 176.09(5)
C17 Y1 C16 30.89(5)
C15 Y1 C16 29.47(5)
C19 Y1 C16 72.86(5)
C2 Y1 C16 152.94(5)
C4 Y1 C16 109.31(5)
C18 Y1 C16 57.03(5)
N1 Y1 Al1 42.83(3)
C3 Y1 Al1 76.77(4)
C5 Y1 Al1 43.04(4)
C1 Y1 Al1 42.46(4)
C17 Y1 Al1 149.74(4)
C15 Y1 Al1 123.80(4)
C19 Y1 Al1 152.28(4)
C2 Y1 Al1 65.55(4)
C4 Y1 Al1 65.65(4)
C18 Y1 Al1 161.99(4)
C16 Y1 Al1 133.79(4)
N1 Y1 H2 60.6(5)
C3 Y1 H2 120.9(5)
C5 Y1 H2 126.3(5)
C1 Y1 H2 70.1(5)
C17 Y1 H2 84.3(5)
C15 Y1 H2 139.0(5)
C19 Y1 H2 95.2(5)
C2 Y1 H2 89.5(5)
C4 Y1 H2 140.7(5)
C18 Y1 H2 79.0(5)
C16 Y1 H2 109.5(5)
Al1 Y1 H2 83.2(5)
N1 Y1 H15A 135.5(5)
C3 Y1 H15A 80.0(5)
C5 Y1 H15A 86.8(4)
C1 Y1 H15A 137.6(5)
C17 Y1 H15A 63.2(5)
C15 Y1 H15A 20.5(5)
C19 Y1 H15A 60.1(5)
C2 Y1 H15A 109.9(5)
C4 Y1 H15A 71.1(5)
C18 Y1 H15A 68.4(4)
C16 Y1 H15A 44.4(5)
Al1 Y1 H15A 129.6(4)
H2 Y1 H15A 146.3(6)
C34 Y2 N2 118.62(5)
C34 Y2 C36 57.88(5)
N2 Y2 C36 73.33(5)
C34 Y2 C32 57.57(5)
N2 Y2 C32 72.01(5)
C36 Y2 C32 68.50(5)
C34 Y2 C48 132.82(5)
N2 Y2 C48 108.55(5)
C36 Y2 C48 143.34(5)
C32 Y2 C48 147.99(5)
C34 Y2 C46 100.49(6)
N2 Y2 C46 113.53(6)
C36 Y2 C46 88.13(6)
C32 Y2 C46 153.83(6)
C48 Y2 C46 56.89(6)
C34 Y2 C33 31.96(5)
N2 Y2 C33 101.97(5)
C36 Y2 C33 71.74(5)
C32 Y2 C33 30.48(5)
C48 Y2 C33 138.79(5)
C46 Y2 C33 131.96(6)
C34 Y2 C35 31.75(5)
N2 Y2 C35 102.62(5)
C36 Y2 C35 30.29(5)
C32 Y2 C35 70.54(5)
C48 Y2 C35 136.57(5)
C46 Y2 C35 83.34(6)
C33 Y2 C35 57.28(5)
C34 Y2 C47 127.39(6)
N2 Y2 C47 103.23(5)
C36 Y2 C47 112.37(5)
C32 Y2 C47 174.87(6)
C48 Y2 C47 30.98(5)
C46 Y2 C47 29.65(6)
C33 Y2 C47 154.54(5)
C35 Y2 C47 112.91(5)
C34 Y2 C50 79.27(5)
N2 Y2 C50 157.72(5)
C36 Y2 C50 128.93(5)
C32 Y2 C50 112.51(6)
C48 Y2 C50 55.45(5)
C46 Y2 C50 72.64(6)
C33 Y2 C50 86.72(5)
C35 Y2 C50 99.34(5)
C47 Y2 C50 71.14(6)
C34 Y2 C49 107.36(5)
N2 Y2 C49 130.53(5)
C36 Y2 C49 153.50(5)
C32 Y2 C49 125.03(5)
C48 Y2 C49 30.80(5)
C46 Y2 C49 72.29(6)
C33 Y2 C49 108.08(5)
C35 Y2 C49 126.60(5)
C47 Y2 C49 56.47(5)
C50 Y2 C49 28.47(5)
C34 Y2 Al2 76.12(4)
N2 Y2 Al2 42.52(3)
C36 Y2 Al2 42.34(4)
C32 Y2 Al2 42.09(4)
C48 Y2 Al2 150.96(4)
C46 Y2 Al2 124.31(5)
C33 Y2 Al2 65.61(4)
C35 Y2 Al2 64.94(4)
C47 Y2 Al2 135.12(4)
C50 Y2 Al2 152.27(4)
C49 Y2 Al2 162.74(4)
C34 Y2 H3A 121.0(5)
N2 Y2 H3A 61.0(5)
C36 Y2 H3A 125.4(5)
C32 Y2 H3A 70.0(5)
C48 Y2 H3A 82.2(5)
C46 Y2 H3A 135.8(5)
C33 Y2 H3A 89.2(5)
C35 Y2 H3A 140.4(5)
C47 Y2 H3A 106.2(5)
C50 Y2 H3A 99.1(5)
C49 Y2 H3A 80.8(5)
Al2 Y2 H3A 83.0(5)
C55 C58 H58A 109.5
C55 C58 H58B 109.5
H58A C58 H58B 109.5
C55 C58 H58C 109.5
H58A C58 H58C 109.5
H58B C58 H58C 109.5
C55 C56 H56A 109.5
C55 C56 H56B 109.5
H56A C56 H56B 109.5
C55 C56 H56C 109.5
H56A C56 H56C 109.5
H56B C56 H56C 109.5
C55 C58A H58D 109.5
C55 C58A H58E 109.5
H58D C58A H58E 109.5
C55 C58A H58F 109.5
H58D C58A H58F 109.5
H58E C58A H58F 109.5
C55 C56A H56D 109.5
C55 C56A H56E 109.5
H56D C56A H56E 109.5
C55 C56A H56F 109.5
H56D C56A H56F 109.5
H56E C56A H56F 109.5

loop_
_geom_bond_atom_site_label_1
_geom_bond_atom_site_label_2
_geom_bond_distance
C1 C2 1.382(2)
C1 Al1 1.9794(18)
C1 Y1 2.5798(17)
C1 H1 1.0000
C2 C3 1.438(2)
C2 C6 1.549(2)
C2 Y1 2.6930(16)
C3 C4 1.442(2)
C3 Y1 2.5490(16)
C3 H3 1.0000
C4 C5 1.383(2)
C4 C10 1.557(2)
C4 Y1 2.7050(16)
C5 Al1 2.0014(18)
C5 Y1 2.5671(16)
C5 H5 1.0000
C6 C9 1.527(3)
C6 C8 1.535(3)
C6 C7 1.539(3)
C7 H7A 0.9800
C7 H7B 0.9800
C7 H7C 0.9800
C8 H8A 0.9800
C8 H8B 0.9800
C8 H8C 0.9800
C9 H9A 0.9800
C9 H9B 0.9800
C9 H9C 0.9800
C10 C11 1.532(2)
C10 C12 1.536(2)
C10 C13 1.542(2)
C11 H11A 0.9800
C11 H11B 0.9800
C11 H11C 0.9800
C12 H12A 0.9800
C12 H12B 0.9800
C12 H12C 0.9800
C13 H13A 0.9800
C13 H13B 0.9800
C13 H13C 0.9800
C14 Al1 1.9591(19)
C14 H14A 0.9800
C14 H14B 0.9800
C14 H14C 0.9800
C15 C16 1.370(3)
C15 Y1 2.6310(18)
C15 H15A 0.92(2)
C15 H15B 0.92(2)
C16 C17 1.432(2)
C16 C24 1.549(2)
C16 Y1 2.7396(17)
C17 C18 1.432(2)
C17 Y1 2.6210(16)
C17 H17 1.0000
C18 C19 1.376(2)
C18 C20 1.552(2)
C18 Y1 2.7388(16)
C19 Y1 2.6779(18)
C19 H19A 0.94(2)
C19 H19B 0.92(2)
C20 C23 1.525(3)
C20 C21 1.533(2)
C20 C22 1.539(3)
C21 H21A 0.9800
C21 H21B 0.9800
C21 H21C 0.9800
C22 H22A 0.9800
C22 H22B 0.9800
C22 H22C 0.9800
C23 H23A 0.9800
C23 H23B 0.9800
C23 H23C 0.9800
C24 C25 1.530(3)
C24 C27 1.533(3)
C24 C26 1.538(3)
C25 H25A 0.9800
C25 H25B 0.9800
C25 H25C 0.9800
C26 H26A 0.9800
C26 H26B 0.9800
C26 H26C 0.9800
C27 H27A 0.9800
C27 H27B 0.9800
C27 H27C 0.9800
C28 Si1 1.8586(18)
C28 H28A 0.9800
C28 H28B 0.9800
C28 H28C 0.9800
C29 Si1 1.8661(19)
C29 H29A 0.9800
C29 H29B 0.9800
C29 H29C 0.9800
C30 Si2 1.8616(19)
C30 H30A 0.9800
C30 H30B 0.9800
C30 H30C 0.9800
C31 Si2 1.8597(18)
C31 H31A 0.9800
C31 H31B 0.9800
C31 H31C 0.9800
C32 C33 1.383(2)
C32 Al2 1.9813(18)
C32 Y2 2.5957(17)
C32 H32 1.0000
C33 C34 1.436(2)
C33 C41 1.549(2)
C33 Y2 2.6615(16)
C34 C35 1.441(2)
C34 Y2 2.5363(16)
C34 H34 1.0000
C35 C36 1.384(2)
C35 C37 1.551(2)
C35 Y2 2.6992(16)
C36 Al2 1.9891(18)
C36 Y2 2.5811(17)
C36 H36 1.0000
C37 C40 1.534(3)
C37 C38 1.538(2)
C37 C39 1.541(3)
C38 H38A 0.9800
C38 H38B 0.9800
C38 H38C 0.9800
C39 H39A 0.9800
C39 H39B 0.9800
C39 H39C 0.9800
C40 H40A 0.9800
C40 H40B 0.9800
C40 H40C 0.9800
C41 C43 1.530(3)
C41 C42 1.533(2)
C41 C44 1.539(3)
C42 H42A 0.9800
C42 H42B 0.9800
C42 H42C 0.9800
C43 H43A 0.9800
C43 H43B 0.9800
C43 H43C 0.9800
C44 H44A 0.9800
C44 H44B 0.9800
C44 H44C 0.9800
C45 Al2 1.9655(18)
C45 H45A 0.9800
C45 H45B 0.9800
C45 H45C 0.9800
C46 C47 1.370(3)
C46 Y2 2.6126(19)
C46 H46A 0.92(2)
C46 H46B 0.92(2)
C47 C48 1.428(2)
C47 C55 1.551(3)
C47 Y2 2.7254(17)
C48 C49 1.442(2)
C48 Y2 2.6042(16)
C48 H48 1.0000
C49 C50 1.365(2)
C49 C51 1.557(2)
C49 Y2 2.7841(16)
C50 Y2 2.7689(18)
C50 H50A 0.94(2)
C50 H50B 0.91(2)
C52 C51 1.531(3)
C52 H52A 0.9800
C52 H52B 0.9800
C52 H52C 0.9800
C51 C53 1.532(3)
C51 C54 1.544(3)
C53 H53A 0.9800
C53 H53B 0.9800
C53 H53C 0.9800
C54 H54A 0.9800
C54 H54B 0.9800
C54 H54C 0.9800
C55 C56 1.421(10)
C55 C58A 1.493(9)
C55 C57 1.522(3)
C55 C58 1.616(8)
C55 C56A 1.693(13)
C57 H57A 0.9800
C57 H57B 0.9800
C57 H57C 0.9800
C59 Si4 1.863(2)
C59 H59A 0.9800
C59 H59B 0.9800
C59 H59C 0.9800
C61 Si4 1.867(2)
C61 H61A 0.9800
C61 H61B 0.9800
C61 H61C 0.9800
C62 Si3 1.8571(18)
C62 H62A 0.9800
C62 H62B 0.9800
C62 H62C 0.9800
C63 Si3 1.858(2)
C63 H63A 0.9800
C63 H63B 0.9800
C63 H63C 0.9800
N1 Si2 1.7316(14)
N1 Si1 1.7466(14)
N1 Al1 1.9827(14)
N1 Y1 2.5246(14)
N2 Si3 1.7285(15)
N2 Si4 1.7424(15)
N2 Al2 1.9877(15)
N2 Y2 2.5382(14)
Al1 Y1 2.8437(5)
Al2 Y2 2.8745(5)
Si1 H1A 1.412(19)
Si2 Y1 3.1042(5)
Si2 H2 1.462(19)
Si3 Y2 3.0929(5)
Si3 H3A 1.47(2)
Si4 H4 1.40(2)
Y1 H2 2.346(19)
Y1 H15A 2.55(2)
Y2 H3A 2.35(2)
C58 H58A 0.9800
C58 H58B 0.9800
C58 H58C 0.9800
C56 H56A 0.9800
C56 H56B 0.9800
C56 H56C 0.9800
C58A H58D 0.9800
C58A H58E 0.9800
C58A H58F 0.9800
C56A H56D 0.9800
C56A H56E 0.9800
C56A H56F 0.9800
